data_7712461
loop_
_publ_author_name
'Kitase, Kosuke'
'Akahoshi, Daisuke'
'Kitazawa, Takafumi'

_publ_section_title
;
 Guest-triggered "Soma-Iwamoto-type" penetration complex
 {Fe(4-methoxypyrimidine)<sub>2</sub>[M(CN)<sub>2</sub>]<sub>2</sub>}&#xb7;Guest
 (M = Ag, Au).
;
_journal_issue 9
_journal_name_full 'Dalton transactions (Cambridge, England : 2003)'
_journal_page_first 2571
_journal_page_last 2579
_journal_paper_doi 10.1039/d2dt03716e
_journal_volume 52
_journal_year 2023
_chemical_formula_sum 'C31 H28 Ag4 Fe2 N17 O5'
_chemical_formula_weight 1261.88
_space_group_crystal_system monoclinic
_space_group_IT_number 15
_space_group_name_Hall '-C 2yc'
_space_group_name_H-M_alt 'C 1 2/c 1'
_atom_sites_solution_hydrogens geom
_audit_creation_method SHELXL-2017/1
_audit_update_record
;
2022-07-20 deposited with the CCDC.	2023-01-23 downloaded from the CCDC.
;
_cell_angle_alpha 90
_cell_angle_beta 90.033(4)
_cell_angle_gamma 90
_cell_formula_units_Z 4
_cell_length_a 28.896(6)
_cell_length_b 10.623(3)
_cell_length_c 14.044(3)
_cell_measurement_reflns_used 5289
_cell_measurement_temperature 150(2)
_cell_measurement_theta_max 28.42
_cell_measurement_theta_min 2.51
_cell_volume 4311.0(18)
_computing_cell_refinement 'Bruker SAINT'
_computing_data_collection 'Bruker APEX2'
_computing_data_reduction 'Bruker SAINT'
_computing_molecular_graphics 'Bruker SHELXTL'
_computing_publication_material 'Bruker SHELXTL'
_computing_structure_refinement 'SHELXL-2017/1 (Sheldrick, 2017)'
_computing_structure_solution 'SHELXT 2014/5 (Sheldrick, 2014)'
_diffrn_ambient_temperature 150(2)
_diffrn_detector_area_resol_mean 8.336
_diffrn_measured_fraction_theta_full 0.999
_diffrn_measured_fraction_theta_max 0.998
_diffrn_measurement_device_type 'Bruker APEX-II CCD'
_diffrn_measurement_method '\f and \w scans'
_diffrn_radiation_type MoK\a
_diffrn_radiation_wavelength 0.71073
_diffrn_reflns_av_R_equivalents 0.0374
_diffrn_reflns_av_unetI/netI 0.0464
_diffrn_reflns_Laue_measured_fraction_full 0.999
_diffrn_reflns_Laue_measured_fraction_max 0.998
_diffrn_reflns_limit_h_max 37
_diffrn_reflns_limit_h_min -38
_diffrn_reflns_limit_k_max 13
_diffrn_reflns_limit_k_min -14
_diffrn_reflns_limit_l_max 11
_diffrn_reflns_limit_l_min -18
_diffrn_reflns_number 15149
_diffrn_reflns_point_group_measured_fraction_full 0.999
_diffrn_reflns_point_group_measured_fraction_max 0.998
_diffrn_reflns_theta_full 25.242
_diffrn_reflns_theta_max 28.785
_diffrn_reflns_theta_min 1.409
_exptl_absorpt_coefficient_mu 2.495
_exptl_absorpt_correction_T_max 0.81
_exptl_absorpt_correction_T_min 0.62
_exptl_absorpt_correction_type 'Numerical Mu From Formula'
_exptl_absorpt_process_details
;
SADABS-2016/2 - Bruker AXS area detector scaling and absorption correction
;
_exptl_crystal_colour purple
_exptl_crystal_density_diffrn 1.944
_exptl_crystal_description plate
_exptl_crystal_F_000 2452
_exptl_crystal_preparation 'Magnetic properties'
_exptl_crystal_size_max 0.218
_exptl_crystal_size_mid 0.204
_exptl_crystal_size_min 0.088
_refine_diff_density_max 0.661
_refine_diff_density_min -1.453
_refine_diff_density_rms 0.140
_refine_ls_extinction_method none
_refine_ls_goodness_of_fit_ref 0.817
_refine_ls_hydrogen_treatment constr
_refine_ls_matrix_type full
_refine_ls_number_parameters 305
_refine_ls_number_reflns 5581
_refine_ls_number_restraints 9
_refine_ls_restrained_S_all 0.818
_refine_ls_R_factor_all 0.0449
_refine_ls_R_factor_gt 0.0363
_refine_ls_shift/su_max 0.001
_refine_ls_shift/su_mean 0.000
_refine_ls_structure_factor_coef Fsqd
_refine_ls_weighting_details 'w=1/[\s^2^(Fo^2^)+(0.1000P)^2^+0.6143P] where P=(Fo^2^+2Fc^2^)/3'
_refine_ls_weighting_scheme calc
_refine_ls_wR_factor_gt 0.1008
_refine_ls_wR_factor_ref 0.1138
_reflns_Friedel_coverage 0.000
_reflns_number_gt 4930
_reflns_number_total 5581
_reflns_threshold_expression 'I > 2\s(I)'
_cod_data_source_file d2dt03716e2.cif
_cod_data_source_block test_1_a_CCDC4
_cod_original_cell_volume 4310.9(17)
_cod_original_sg_symbol_H-M 'C 2/c'
_cod_database_code 7712461
_shelx_shelxl_version_number 2017/1
_shelx_space_group_comment
; 
The symmetry employed for this shelxl refinement is uniquely defined 
by the following loop, which should always be used as a source of 
symmetry information in preference to the above space-group names. 
They are only intended as comments. 
;
_shelx_estimated_absorpt_t_min 0.612
_shelx_estimated_absorpt_t_max 0.810

loop_
_space_group_symop_operation_xyz
'x, y, z'
'x, -y, z+1/2'
'x+1/2, y+1/2, z'
'x+1/2, -y+1/2, z+1/2'
'-x, -y, -z'
'-x, y, -z-1/2'
'-x+1/2, -y+1/2, -z'
'-x+1/2, y+1/2, -z-1/2'

loop_
_atom_site_label
_atom_site_type_symbol
_atom_site_fract_x
_atom_site_fract_y
_atom_site_fract_z
_atom_site_U_iso_or_equiv
_atom_site_adp_type
_atom_site_occupancy
_atom_site_site_symmetry_order
_atom_site_calc_flag
_atom_site_refinement_flags_posn
_atom_site_refinement_flags_adp
_atom_site_refinement_flags_occupancy
_atom_site_disorder_assembly
_atom_site_disorder_group
Ag1 Ag 0.62891(2) 0.38019(4) 0.76721(3) 0.02875(11) Uani 1 1 d . . . . .
Ag2 Ag 0.88866(2) 0.16706(4) 0.74506(3) 0.03371(12) Uani 1 1 d . . . . .
C1 C 0.6805(2) 0.3386(5) 0.6734(4) 0.0260(11) Uani 1 1 d . . . . .
C2 C 0.57775(19) 0.4261(5) 0.8622(4) 0.0242(10) Uani 1 1 d . . . . .
C3 C 0.83609(19) 0.2137(5) 0.6515(4) 0.0258(10) Uani 1 1 d . . . . .
C4 C 0.9385(2) 0.1159(6) 0.8425(4) 0.0313(13) Uani 1 1 d . . . . .
Fe1 Fe 0.750000 0.250000 0.500000 0.01584(18) Uani 1 2 d S . P . .
Fe2 Fe 0.500000 0.500000 1.000000 0.01471(17) Uani 1 2 d S . P . .
N1 N 0.70730(16) 0.3143(4) 0.6150(3) 0.0245(9) Uani 1 1 d . . . . .
N2 N 0.54895(14) 0.4554(4) 0.9130(3) 0.0192(8) Uani 1 1 d . . . . .
N3 N 0.80662(15) 0.2347(4) 0.5978(3) 0.0217(9) Uani 1 1 d . . . . .
N4 N 0.96375(16) 0.0744(5) 0.8980(3) 0.0292(10) Uani 1 1 d . . . . .
N5 N 0.77078(16) 0.4464(4) 0.4623(3) 0.0230(9) Uani 1 1 d . . . . .
N6 N 0.80265(19) 0.6411(5) 0.5139(4) 0.0297(10) Uani 1 1 d . . . . .
C5 C 0.78865(19) 0.5217(5) 0.5265(4) 0.0275(11) Uani 1 1 d . . . . .
H5 H 0.792085 0.488069 0.588779 0.033 Uiso 1 1 calc R U . . .
C6 C 0.76525(19) 0.4946(6) 0.3735(4) 0.0274(10) Uani 1 1 d . . . . .
H6 H 0.752807 0.442704 0.324724 0.033 Uiso 1 1 calc R U . . .
C7 C 0.7770(2) 0.6142(6) 0.3528(4) 0.0302(12) Uani 1 1 d . . . . .
H7 H 0.772210 0.648447 0.291081 0.036 Uiso 1 1 calc R U . . .
C8 C 0.79651(19) 0.6864(5) 0.4266(4) 0.0279(11) Uani 1 1 d . . . . .
C9 C 0.8312(2) 0.8751(5) 0.4807(5) 0.0341(13) Uani 1 1 d . . . . .
H9A H 0.860984 0.836365 0.496570 0.051 Uiso 1 1 calc R U . . .
H9B H 0.811397 0.876165 0.537367 0.051 Uiso 1 1 calc R U . . .
H9C H 0.836257 0.961516 0.458652 0.051 Uiso 1 1 calc R U . . .
N7A N 0.4712(2) 0.3290(5) 0.9872(6) 0.0226(16) Uani 0.486(3) 1 d G . P A 1
C11A C 0.4237(2) 0.3157(5) 0.9747(6) 0.0250(15) Uani 0.486(3) 1 d G . P A 1
H11A H 0.404890 0.388024 0.965136 0.030 Uiso 0.486(3) 1 calc R U P A 1
C12A C 0.40371(18) 0.1967(6) 0.9762(6) 0.0292(19) Uani 0.486(3) 1 d G . P A 1
H12A H 0.371264 0.187661 0.967705 0.035 Uiso 0.486(3) 1 calc R U P A 1
C13A C 0.4312(2) 0.0910(5) 0.9902(6) 0.035(2) Uani 0.486(3) 1 d DG . P A 1
N8A N 0.4787(2) 0.1042(5) 1.0027(5) 0.0288(14) Uani 0.486(3) 1 d G . P A 1
C10A C 0.49866(19) 0.2232(6) 1.0012(6) 0.0291(15) Uani 0.486(3) 1 d G . P A 1
H10A H 0.531106 0.232293 1.009674 0.035 Uiso 0.486(3) 1 calc R U P A 1
O2A O 0.4120(3) -0.0165(7) 0.9968(8) 0.035(2) Uani 0.486(3) 1 d D . P A 1
C14A C 0.4406(5) -0.1235(12) 1.0176(15) 0.048(4) Uani 0.486(3) 1 d . . P A 1
H14A H 0.463836 -0.133513 0.967297 0.072 Uiso 0.486(3) 1 calc R U P A 1
H14B H 0.421340 -0.199345 1.020726 0.072 Uiso 0.486(3) 1 calc R U P A 1
H14C H 0.456167 -0.110872 1.078835 0.072 Uiso 0.486(3) 1 calc R U P A 1
C51A C 0.500000 0.2061(14) 0.750000 0.035(4) Uani 0.486(3) 2 d DS T P A 3
H51A H 0.500001 0.295565 0.749998 0.042 Uiso 0.486(3) 2 calc R U P A 3
C52A C 0.4592(3) 0.0244(9) 0.7428(9) 0.030(2) Uani 0.486(3) 1 d D . P A 3
C53A C 0.500000 -0.0448(13) 0.750000 0.037(4) Uani 0.486(3) 2 d DS T P A 3
H53A H 0.500000 -0.134268 0.749997 0.044 Uiso 0.486(3) 2 calc R U P A 3
C54A C 0.3739(7) 0.035(3) 0.732(2) 0.068(7) Uani 0.486(3) 1 d D . P A 3
H54A H 0.373879 0.099253 0.782137 0.102 Uiso 0.486(3) 1 calc R U P A 3
H54B H 0.347840 -0.022842 0.742282 0.102 Uiso 0.486(3) 1 calc R U P A 3
H54C H 0.370886 0.075056 0.669830 0.102 Uiso 0.486(3) 1 calc R U P A 3
N51A N 0.4577(3) 0.1509(8) 0.7449(10) 0.041(3) Uani 0.486(3) 1 d D . P A 3
O51A O 0.4186(3) -0.0381(8) 0.7363(9) 0.043(2) Uani 0.486(3) 1 d D . P A 3
N7B N 0.4676(3) 0.3400(5) 0.9636(5) 0.0226(16) Uani 0.514(3) 1 d G . P A 2
C11B C 0.4474(3) 0.2596(6) 1.0297(4) 0.0250(15) Uani 0.514(3) 1 d G . P A 2
H11B H 0.449617 0.277616 1.095765 0.030 Uiso 0.514(3) 1 calc R U P A 2
C12B C 0.4238(3) 0.1530(6) 0.9990(4) 0.0292(19) Uani 0.514(3) 1 d G . P A 2
H12B H 0.409963 0.098054 1.044158 0.035 Uiso 0.514(3) 1 calc R U P A 2
C13B C 0.4205(3) 0.1267(5) 0.9023(5) 0.035(2) Uani 0.514(3) 1 d DG . P A 2
N8B N 0.4407(2) 0.2070(6) 0.8362(4) 0.0288(14) Uani 0.514(3) 1 d G . P A 2
C10B C 0.4643(3) 0.3137(5) 0.8669(4) 0.0291(15) Uani 0.514(3) 1 d G . P A 2
H10B H 0.478105 0.368613 0.821730 0.035 Uiso 0.514(3) 1 calc R U P A 2
O2B O 0.3966(4) 0.0315(9) 0.8721(8) 0.064(3) Uani 0.514(3) 1 d D . P A 2
C14B C 0.3912(8) 0.016(3) 0.7643(15) 0.068(7) Uani 0.514(3) 1 d D . P A 2
H14D H 0.379307 0.095047 0.737055 0.102 Uiso 0.514(3) 1 calc R U P A 2
H14E H 0.369406 -0.052041 0.750899 0.102 Uiso 0.514(3) 1 calc R U P A 2
H14F H 0.421289 -0.003199 0.735990 0.102 Uiso 0.514(3) 1 calc R U P A 2
O1 O 0.80907(16) 0.8037(4) 0.4069(3) 0.0344(9) Uani 1 1 d . . . . .

loop_
_atom_site_aniso_label
_atom_site_aniso_U_11
_atom_site_aniso_U_22
_atom_site_aniso_U_33
_atom_site_aniso_U_23
_atom_site_aniso_U_13
_atom_site_aniso_U_12
Ag1 0.0232(2) 0.0406(2) 0.02250(18) -0.00355(16) 0.01207(17) 0.00883(16)
Ag2 0.0227(2) 0.0478(2) 0.0306(2) 0.01484(18) -0.0057(2) 0.00478(17)
C1 0.026(3) 0.027(3) 0.024(3) -0.005(2) 0.009(2) 0.004(2)
C2 0.025(3) 0.029(2) 0.019(2) -0.0023(19) 0.0090(19) 0.001(2)
C3 0.022(2) 0.032(3) 0.023(2) 0.004(2) 0.004(2) 0.005(2)
C4 0.024(3) 0.044(3) 0.025(3) 0.007(2) 0.003(2) 0.009(2)
Fe1 0.0123(4) 0.0212(4) 0.0140(4) 0.0000(3) 0.0034(4) 0.0038(3)
Fe2 0.0122(4) 0.0184(4) 0.0136(4) 0.0009(3) 0.0040(4) 0.0042(4)
N1 0.023(2) 0.031(2) 0.020(2) -0.0021(16) 0.0066(17) 0.0023(17)
N2 0.020(2) 0.0229(19) 0.0148(18) -0.0002(15) 0.0037(15) 0.0052(15)
N3 0.017(2) 0.025(2) 0.023(2) 0.0044(16) 0.0040(16) 0.0058(17)
N4 0.023(2) 0.044(3) 0.021(2) 0.0084(19) 0.0086(18) 0.009(2)
N5 0.023(2) 0.021(2) 0.025(2) 0.0001(17) 0.0017(17) 0.0019(16)
N6 0.037(3) 0.026(2) 0.026(2) 0.0030(18) 0.002(2) 0.0034(19)
C5 0.033(3) 0.026(3) 0.023(3) 0.003(2) 0.003(2) 0.003(2)
C6 0.026(2) 0.033(3) 0.024(2) 0.001(2) 0.000(2) -0.004(2)
C7 0.030(3) 0.037(3) 0.024(3) 0.009(2) -0.002(2) -0.005(2)
C8 0.022(3) 0.027(3) 0.035(3) 0.009(2) 0.005(2) -0.004(2)
C9 0.035(3) 0.026(3) 0.042(3) 0.002(2) -0.004(3) -0.003(2)
N7A 0.016(2) 0.020(2) 0.031(5) -0.003(2) 0.008(3) 0.0037(18)
C11A 0.027(4) 0.025(3) 0.023(3) 0.001(3) 0.004(3) 0.005(3)
C12A 0.027(5) 0.024(5) 0.036(5) -0.002(4) 0.015(4) -0.005(3)
C13A 0.038(5) 0.032(4) 0.037(4) -0.008(4) 0.011(4) -0.001(4)
N8A 0.024(3) 0.028(3) 0.035(4) -0.004(3) 0.000(3) 0.003(3)
C10A 0.037(4) 0.025(3) 0.025(3) -0.002(3) 0.006(3) -0.004(3)
O2A 0.029(4) 0.017(4) 0.059(6) -0.002(4) 0.004(4) 0.001(3)
C14A 0.020(6) 0.020(6) 0.104(14) 0.002(7) -0.011(7) 0.004(4)
C51A 0.043(9) 0.027(7) 0.036(9) 0.000 -0.013(8) 0.000
C52A 0.034(5) 0.029(5) 0.028(5) 0.002(4) -0.005(5) -0.009(4)
C53A 0.048(9) 0.019(6) 0.043(10) 0.000 -0.005(9) 0.000
C54A 0.060(15) 0.043(9) 0.102(17) -0.023(11) 0.024(11) -0.022(11)
N51A 0.043(6) 0.028(5) 0.051(7) 0.005(5) 0.002(6) 0.001(4)
O51A 0.034(4) 0.030(4) 0.064(7) 0.003(5) -0.007(5) 0.005(3)
N7B 0.016(2) 0.020(2) 0.031(5) -0.003(2) 0.008(3) 0.0037(18)
C11B 0.027(4) 0.025(3) 0.023(3) 0.001(3) 0.004(3) 0.005(3)
C12B 0.027(5) 0.024(5) 0.036(5) -0.002(4) 0.015(4) -0.005(3)
C13B 0.038(5) 0.032(4) 0.037(4) -0.008(4) 0.011(4) -0.001(4)
N8B 0.024(3) 0.028(3) 0.035(4) -0.004(3) 0.000(3) 0.003(3)
C10B 0.037(4) 0.025(3) 0.025(3) -0.002(3) 0.006(3) -0.004(3)
O2B 0.078(8) 0.039(5) 0.074(8) -0.016(5) 0.017(6) -0.032(5)
C14B 0.060(15) 0.043(9) 0.102(17) -0.023(11) 0.024(11) -0.022(11)
O1 0.037(2) 0.029(2) 0.037(2) 0.0095(17) 0.0010(19) -0.0091(17)

loop_
_atom_type_symbol
_atom_type_description
_atom_type_scat_dispersion_real
_atom_type_scat_dispersion_imag
_atom_type_scat_source
C C 0.0033 0.0016 'International Tables Vol C Tables 4.2.6.8 and 6.1.1.4'
H H 0.0000 0.0000 'International Tables Vol C Tables 4.2.6.8 and 6.1.1.4'
Ag Ag -0.8971 1.1015 'International Tables Vol C Tables 4.2.6.8 and 6.1.1.4'
Fe Fe 0.3463 0.8444 'International Tables Vol C Tables 4.2.6.8 and 6.1.1.4'
N N 0.0061 0.0033 'International Tables Vol C Tables 4.2.6.8 and 6.1.1.4'
O O 0.0106 0.0060 'International Tables Vol C Tables 4.2.6.8 and 6.1.1.4'

loop_
_geom_angle_atom_site_label_1
_geom_angle_atom_site_label_2
_geom_angle_atom_site_label_3
_geom_angle
_geom_angle_site_symmetry_1
_geom_angle_site_symmetry_3
_geom_angle_publ_flag
C1 Ag1 C2 178.6(2) . . ?
C1 Ag1 Ag2 107.31(16) . 8_657 ?
C2 Ag1 Ag2 71.56(15) . 8_657 ?
C4 Ag2 C3 177.1(2) . . ?
C4 Ag2 Ag1 83.79(19) . 8_647 ?
C3 Ag2 Ag1 94.59(16) . 8_647 ?
N1 C1 Ag1 175.0(5) . . ?
N2 C2 Ag1 177.4(5) . . ?
N3 C3 Ag2 177.2(5) . . ?
N4 C4 Ag2 172.2(6) . . ?
N3 Fe1 N3 180.0 7_656 . ?
N3 Fe1 N1 91.09(17) 7_656 . ?
N3 Fe1 N1 88.91(17) . . ?
N3 Fe1 N1 88.91(17) 7_656 7_656 ?
N3 Fe1 N1 91.09(17) . 7_656 ?
N1 Fe1 N1 180.0 . 7_656 ?
N3 Fe1 N5 88.98(17) 7_656 . ?
N3 Fe1 N5 91.02(17) . . ?
N1 Fe1 N5 92.06(17) . . ?
N1 Fe1 N5 87.94(17) 7_656 . ?
N3 Fe1 N5 91.02(17) 7_656 7_656 ?
N3 Fe1 N5 88.98(17) . 7_656 ?
N1 Fe1 N5 87.93(17) . 7_656 ?
N1 Fe1 N5 92.07(17) 7_656 7_656 ?
N5 Fe1 N5 180.0 . 7_656 ?
N2 Fe2 N2 180.0 5_667 . ?
N2 Fe2 N4 91.61(18) 5_667 7_657 ?
N2 Fe2 N4 88.39(18) . 7_657 ?
N2 Fe2 N4 88.39(18) 5_667 3_455 ?
N2 Fe2 N4 91.61(18) . 3_455 ?
N4 Fe2 N4 180.0 7_657 3_455 ?
N2 Fe2 N7A 88.5(3) 5_667 . ?
N2 Fe2 N7A 91.5(2) . . ?
N4 Fe2 N7A 85.5(3) 7_657 . ?
N4 Fe2 N7A 94.5(3) 3_455 . ?
N2 Fe2 N7A 91.5(2) 5_667 5_667 ?
N2 Fe2 N7A 88.5(3) . 5_667 ?
N4 Fe2 N7A 94.5(3) 7_657 5_667 ?
N4 Fe2 N7A 85.5(3) 3_455 5_667 ?
N7A Fe2 N7A 180.0 . 5_667 ?
N2 Fe2 N7B 88.5(2) 5_667 5_667 ?
N2 Fe2 N7B 91.5(2) . 5_667 ?
N4 Fe2 N7B 84.6(3) 7_657 5_667 ?
N4 Fe2 N7B 95.4(3) 3_455 5_667 ?
N7A Fe2 N7B 169.5(3) . 5_667 ?
N7A Fe2 N7B 10.5(3) 5_667 5_667 ?
N2 Fe2 N7B 91.5(2) 5_667 . ?
N2 Fe2 N7B 88.5(2) . . ?
N4 Fe2 N7B 95.4(3) 7_657 . ?
N4 Fe2 N7B 84.6(3) 3_455 . ?
N7B Fe2 N7B 180.0 5_667 . ?
C1 N1 Fe1 171.9(5) . . ?
C2 N2 Fe2 178.3(4) . . ?
C3 N3 Fe1 173.1(4) . . ?
C4 N4 Fe2 173.5(5) . 3_545 ?
C5 N5 C6 116.6(5) . . ?
C5 N5 Fe1 120.8(4) . . ?
C6 N5 Fe1 122.6(4) . . ?
C8 N6 C5 115.1(5) . . ?
N5 C5 N6 127.1(5) . . ?
N5 C5 H5 116.4 . . ?
N6 C5 H5 116.4 . . ?
C7 C6 N5 121.6(5) . . ?
C7 C6 H6 119.2 . . ?
N5 C6 H6 119.2 . . ?
C6 C7 C8 117.1(5) . . ?
C6 C7 H7 121.4 . . ?
C8 C7 H7 121.4 . . ?
O1 C8 N6 119.8(6) . . ?
O1 C8 C7 117.8(5) . . ?
N6 C8 C7 122.4(5) . . ?
O1 C9 H9A 109.5 . . ?
O1 C9 H9B 109.5 . . ?
H9A C9 H9B 109.5 . . ?
O1 C9 H9C 109.5 . . ?
H9A C9 H9C 109.5 . . ?
H9B C9 H9C 109.5 . . ?
C11A N7A C10A 120.0 . . ?
C11A N7A Fe2 120.9(4) . . ?
C10A N7A Fe2 118.8(4) . . ?
C12A C11A N7A 120.0 . . ?
C12A C11A H11A 120.0 . . ?
N7A C11A H11A 120.0 . . ?
C11A C12A C13A 120.0 . . ?
C11A C12A H12A 120.0 . . ?
C13A C12A H12A 120.0 . . ?
O2A C13A C12A 119.1(6) . . ?
O2A C13A N8A 120.8(6) . . ?
C12A C13A N8A 120.0 . . ?
C10A N8A C13A 120.0 . . ?
N8A C10A N7A 120.0 . . ?
N8A C10A H10A 120.0 . . ?
N7A C10A H10A 120.0 . . ?
C13A O2A C14A 118.4(8) . . ?
O2A C14A H14A 109.5 . . ?
O2A C14A H14B 109.5 . . ?
H14A C14A H14B 109.5 . . ?
O2A C14A H14C 109.5 . . ?
H14A C14A H14C 109.5 . . ?
H14B C14A H14C 109.5 . . ?
N51A C51A N51A 128.8(14) 6_657 . ?
N51A C51A H51A 115.6 6_657 . ?
N51A C51A H51A 115.6 . . ?
N51A C52A O51A 117.6(9) . . ?
N51A C52A C53A 123.7(10) . . ?
O51A C52A C53A 118.7(9) . . ?
C52A C53A C52A 116.2(12) 6_657 . ?
C52A C53A H53A 121.9 6_657 . ?
C52A C53A H53A 121.9 . . ?
O51A C54A H54A 109.5 . . ?
O51A C54A H54B 109.5 . . ?
H54A C54A H54B 109.5 . . ?
O51A C54A H54C 109.5 . . ?
H54A C54A H54C 109.5 . . ?
H54B C54A H54C 109.5 . . ?
C52A N51A C51A 113.8(10) . . ?
C52A O51A C54A 119.7(14) . . ?
C11B N7B C10B 120.0 . . ?
C11B N7B Fe2 123.1(4) . . ?
C10B N7B Fe2 116.8(4) . . ?
N7B C11B C12B 120.0 . . ?
N7B C11B H11B 120.0 . . ?
C12B C11B H11B 120.0 . . ?
C13B C12B C11B 120.0 . . ?
C13B C12B H12B 120.0 . . ?
C11B C12B H12B 120.0 . . ?
O2B C13B N8B 119.0(7) . . ?
O2B C13B C12B 120.9(7) . . ?
N8B C13B C12B 120.0 . . ?
C13B N8B C10B 120.0 . . ?
N8B C10B N7B 120.0 . . ?
N8B C10B H10B 120.0 . . ?
N7B C10B H10B 120.0 . . ?
C13B O2B C14B 117.4(14) . . ?
O2B C14B H14D 109.5 . . ?
O2B C14B H14E 109.5 . . ?
H14D C14B H14E 109.5 . . ?
O2B C14B H14F 109.5 . . ?
H14D C14B H14F 109.5 . . ?
H14E C14B H14F 109.5 . . ?
C8 O1 C9 117.8(5) . . ?

loop_
_geom_bond_atom_site_label_1
_geom_bond_atom_site_label_2
_geom_bond_distance
_geom_bond_site_symmetry_2
_geom_bond_publ_flag
Ag1 C1 2.039(5) . ?
Ag1 C2 2.051(5) . ?
Ag1 Ag2 3.0940(9) 8_657 ?
Ag2 C4 2.060(6) . ?
Ag2 C3 2.068(5) . ?
C1 N1 1.157(7) . ?
C2 N2 1.139(6) . ?
C3 N3 1.159(7) . ?
C4 N4 1.154(8) . ?
Fe1 N3 2.141(4) 7_656 ?
Fe1 N3 2.142(4) . ?
Fe1 N1 2.145(4) . ?
Fe1 N1 2.145(4) 7_656 ?
Fe1 N5 2.235(4) . ?
Fe1 N5 2.235(4) 7_656 ?
Fe2 N2 1.929(4) 5_667 ?
Fe2 N2 1.929(4) . ?
Fe2 N4 1.942(5) 7_657 ?
Fe2 N4 1.942(5) 3_455 ?
Fe2 N7A 2.007(5) . ?
Fe2 N7A 2.007(5) 5_667 ?
Fe2 N7B 2.007(4) 5_667 ?
Fe2 N7B 2.007(4) . ?
N5 C5 1.311(7) . ?
N5 C6 1.357(7) . ?
N6 C8 1.328(7) . ?
N6 C5 1.343(7) . ?
C5 H5 0.9500 . ?
C6 C7 1.346(8) . ?
C6 H6 0.9500 . ?
C7 C8 1.407(8) . ?
C7 H7 0.9500 . ?
C8 O1 1.327(6) . ?
C9 O1 1.434(8) . ?
C9 H9A 0.9800 . ?
C9 H9B 0.9800 . ?
C9 H9C 0.9800 . ?
N7A C11A 1.3900 . ?
N7A C10A 1.3900 . ?
C11A C12A 1.3900 . ?
C11A H11A 0.9500 . ?
C12A C13A 1.3900 . ?
C12A H12A 0.9500 . ?
C13A O2A 1.273(8) . ?
C13A N8A 1.3900 . ?
N8A C10A 1.3900 . ?
C10A H10A 0.9500 . ?
O2A C14A 1.435(14) . ?
C14A H14A 0.9800 . ?
C14A H14B 0.9800 . ?
C14A H14C 0.9800 . ?
C51A N51A 1.358(11) 6_657 ?
C51A N51A 1.358(11) . ?
C51A H51A 0.9500 . ?
C52A N51A 1.345(11) . ?
C52A O51A 1.351(13) . ?
C52A C53A 1.392(11) . ?
C53A H53A 0.9500 . ?
C54A O51A 1.507(16) . ?
C54A H54A 0.9800 . ?
C54A H54B 0.9800 . ?
C54A H54C 0.9800 . ?
N7B C11B 1.3900 . ?
N7B C10B 1.3900 . ?
C11B C12B 1.3900 . ?
C11B H11B 0.9500 . ?
C12B C13B 1.3900 . ?
C12B H12B 0.9500 . ?
C13B O2B 1.295(9) . ?
C13B N8B 1.3900 . ?
N8B C10B 1.3900 . ?
C10B H10B 0.9500 . ?
O2B C14B 1.530(18) . ?
C14B H14D 0.9800 . ?
C14B H14E 0.9800 . ?
C14B H14F 0.9800 . ?
